data_7032193
loop_
_publ_author_name
'Bag, Prasenjit'
'Goura, Joydeb'
'Mereacre, Valeriu'
'Novitchi, Ghenadie'
'Powell, Annie K.'
'Chandrasekhar, Vadapalli'

_publ_section_title
;
 Synthesis, magnetism and M\"ossbauer studies of tetranuclear
 heterometallic {Fe(III)2Ln2}(Ln = Gd, Dy, Tb) complexes: evidence of slow
 relaxation of magnetization in the terbium analogue.
;
_journal_issue 43
_journal_name_full 'Dalton transactions (Cambridge, England : 2003)'
_journal_page_first 16366
_journal_page_last 16376
_journal_paper_doi 10.1039/c4dt01451k
_journal_volume 43
_journal_year 2014
_chemical_formula_sum 'C78 H96 Cl2 Fe2 Gd2 N10 O34'
_chemical_formula_weight 2214.73
_chemical_name_systematic
; 
 ? 
;
_space_group_IT_number 2
_symmetry_cell_setting triclinic
_symmetry_space_group_name_Hall '-P 1'
_symmetry_space_group_name_H-M 'P -1'
_atom_sites_solution_hydrogens geom
_atom_sites_solution_primary direct
_atom_sites_solution_secondary difmap
_audit_creation_method SHELXL-97
_cell_angle_alpha 76.953(5)
_cell_angle_beta 70.139(5)
_cell_angle_gamma 88.562(5)
_cell_formula_units_Z 1
_cell_length_a 12.285(5)
_cell_length_b 12.307(5)
_cell_length_c 15.748(5)
_cell_measurement_reflns_used 2417
_cell_measurement_temperature 100(2)
_cell_measurement_theta_max 22.74
_cell_measurement_theta_min 2.35
_cell_volume 2178.1(14)
_computing_cell_refinement 'Bruker SMART'
_computing_data_collection 'Bruker SMART'
_computing_data_reduction 'Bruker SAINT'
_computing_molecular_graphics 'Bruker SHELXTL'
_computing_publication_material 'Bruker SHELXTL'
_computing_structure_refinement 'Bruker SHELXTL'
_computing_structure_solution 'Bruker SHELXTL'
_diffrn_ambient_temperature 100(2)
_diffrn_measured_fraction_theta_full 0.975
_diffrn_measured_fraction_theta_max 0.975
_diffrn_measurement_device_type 'CCD area detector'
_diffrn_measurement_method 'phi and omega scans'
_diffrn_radiation_monochromator graphite
_diffrn_radiation_source 'fine-focus sealed tube'
_diffrn_radiation_type MoK\a
_diffrn_radiation_wavelength 0.71069
_diffrn_reflns_av_R_equivalents 0.0389
_diffrn_reflns_av_unetI/netI 0.0840
_diffrn_reflns_limit_h_max 12
_diffrn_reflns_limit_h_min -15
_diffrn_reflns_limit_k_max 15
_diffrn_reflns_limit_k_min -14
_diffrn_reflns_limit_l_max 19
_diffrn_reflns_limit_l_min -19
_diffrn_reflns_number 12391
_diffrn_reflns_theta_full 26.00
_diffrn_reflns_theta_max 26.00
_diffrn_reflns_theta_min 1.41
_exptl_absorpt_coefficient_mu 1.983
_exptl_absorpt_correction_T_max 1.0
_exptl_absorpt_correction_T_min 0.632382
_exptl_absorpt_correction_type empirical
_exptl_absorpt_process_details sadabs
_exptl_crystal_colour brown
_exptl_crystal_density_diffrn 1.687
_exptl_crystal_density_method 'not measured'
_exptl_crystal_description block
_exptl_crystal_F_000 1120
_exptl_crystal_size_max 0.11
_exptl_crystal_size_mid 0.095
_exptl_crystal_size_min 0.078
_refine_diff_density_max 2.019
_refine_diff_density_min -2.202
_refine_diff_density_rms 0.211
_refine_ls_extinction_method none
_refine_ls_goodness_of_fit_ref 1.088
_refine_ls_hydrogen_treatment mixed
_refine_ls_matrix_type fullcycle
_refine_ls_number_parameters 595
_refine_ls_number_reflns 8353
_refine_ls_number_restraints 34
_refine_ls_restrained_S_all 1.089
_refine_ls_R_factor_all 0.0952
_refine_ls_R_factor_gt 0.0668
_refine_ls_shift/su_max 0.000
_refine_ls_shift/su_mean 0.000
_refine_ls_structure_factor_coef Fsqd
_refine_ls_weighting_details 'calc w=1/[\s^2^(Fo^2^)+(0.0521P)^2^+26.4295P] where P=(Fo^2^+2Fc^2^)/3'
_refine_ls_weighting_scheme calc
_refine_ls_wR_factor_gt 0.1443
_refine_ls_wR_factor_ref 0.1868
_reflns_number_gt 6474
_reflns_number_total 8359
_reflns_threshold_expression >2sigma(I)
_cod_data_source_file c4dt01451k2.cif
_cod_data_source_block Fe2Gd2
_cod_depositor_comments
;
The following automatic conversions were performed:

'_symmetry_cell_setting' value 'Triclinic' changed to 'triclinic'
according to
/usr/data/users/saulius/crontab/automatic-downloads/rss-feeds/RSC/lib/dictionaries/cif_core.dic
dictionary named 'cif_core.dic' version 2.4.2 from 2011-04-26.

Automatic conversion script
Id: cif_fix_values 2281 2013-09-26 08:29:07Z andrius 

 Adding full bibliography for 7032193--7032195.cif.
;
_cod_original_sg_symbol_H-M P-1
_cod_database_code 7032193

loop_
_symmetry_equiv_pos_as_xyz
'x, y, z'
'-x, -y, -z'

loop_
_atom_site_label
_atom_site_type_symbol
_atom_site_fract_x
_atom_site_fract_y
_atom_site_fract_z
_atom_site_U_iso_or_equiv
_atom_site_adp_type
_atom_site_occupancy
_atom_site_symmetry_multiplicity
_atom_site_calc_flag
_atom_site_refinement_flags
Gd1 Gd 0.08377(4) 1.10201(4) 0.52978(3) 0.028 Uani 1 1 d .
Fe1 Fe 0.09816(13) 0.99194(11) 0.75426(9) 0.035 Uani 1 1 d .
Cl1 Cl 0.4599(5) 0.4701(4) 0.7762(3) 0.107 Uani 1 1 d .
N1 N 0.1644(8) 1.1427(6) 0.7656(5) 0.037 Uani 1 1 d .
N2 N 0.2973(7) 1.0947(7) 0.4226(6) 0.038 Uani 1 1 d .
N3 N 0.0212(7) 1.3045(6) 0.4250(6) 0.036 Uani 1 1 d .
N4 N 0.2479(10) 0.7237(10) 0.9535(8) 0.069 Uani 1 1 d .
N5 N 0.0215(7) 0.8366(6) 0.7628(5) 0.032 Uani 1 1 d .
O5 O -0.0290(6) 0.9717(5) 0.8749(5) 0.039 Uani 1 1 d D
O1 O 0.0127(6) 1.1084(5) 0.6892(4) 0.038 Uani 1 1 d .
O2 O 0.2201(6) 0.9224(5) 0.7945(5) 0.039 Uani 1 1 d .
O6 O 0.1750(6) 0.9838(5) 0.6204(4) 0.034 Uani 1 1 d .
O8 O 0.2071(6) 1.2543(6) 0.5249(5) 0.041 Uani 1 1 d D
O7 O 0.0946(5) 0.9764(5) 0.4410(4) 0.027 Uani 1 1 d .
O9 O -0.0221(5) 1.2761(5) 0.5123(4) 0.030 Uani 1 1 d .
O11 O 0.0033(6) 1.3936(5) 0.3795(5) 0.040 Uani 1 1 d .
O15 O 0.3382(15) 0.4291(11) 0.7936(12) 0.150 Uani 1 1 d .
O14 O 0.4804(19) 0.5709(11) 0.7124(10) 0.183 Uani 1 1 d .
O12 O 0.4583(13) 0.4931(11) 0.8634(9) 0.120 Uani 1 1 d .
O13 O 0.5383(18) 0.3844(12) 0.7530(11) 0.162 Uani 1 1 d .
O10 O 0.0889(6) 1.2356(5) 0.3855(4) 0.036 Uani 1 1 d .
O18 O 0.1692(7) 0.4609(6) 0.5341(6) 0.054 Uani 1 1 d .
H18 H 0.1184 0.4880 0.5712 0.081 Uiso 1 1 calc R
O4A O 0.3490(15) 0.5425(12) 1.0908(12) 0.076 Uani 0.60 1 d PDU
H4A H 0.3867 0.5206 1.1248 0.114 Uiso 0.60 1 calc PR
O3A O 0.0477(14) 0.6236(14) 0.9164(10) 0.070 Uani 0.55 1 d PD
H3A H 0.0184 0.6209 0.9721 0.105 Uiso 0.55 1 calc PR
O4B O 0.4533(16) 0.666(2) 1.0186(16) 0.076 Uani 0.40 1 d PDU
H4B H 0.4624 0.6168 0.9892 0.114 Uiso 0.40 1 calc PR
O3B O 0.1008(15) 0.4994(13) 0.9190(12) 0.051 Uani 0.45 1 d PD
H3B H 0.1450 0.4540 0.8968 0.077 Uiso 0.45 1 calc PR
C7 C 0.2630(11) 1.1600(9) 0.7745(7) 0.047 Uani 1 1 d .
H7 H 0.2866 1.2338 0.7671 0.056 Uiso 1 1 calc R
C1 C 0.0032(10) 1.2047(8) 0.7203(7) 0.042 Uani 1 1 d .
C2 C -0.0825(10) 1.2796(8) 0.7146(7) 0.043 Uani 1 1 d .
H2 H -0.1396 1.2632 0.6922 0.052 Uiso 1 1 calc R
C3 C -0.0819(11) 1.3788(9) 0.7425(7) 0.051 Uani 1 1 d .
H3 H -0.1371 1.4303 0.7365 0.061 Uiso 1 1 calc R
C4 C -0.0005(12) 1.4010(8) 0.7788(7) 0.057 Uani 1 1 d .
H4 H -0.0014 1.4678 0.7972 0.068 Uiso 1 1 calc R
C5 C 0.0832(10) 1.3267(7) 0.7890(7) 0.041 Uani 1 1 d .
H5 H 0.1357 1.3414 0.8164 0.049 Uiso 1 1 calc R
C6 C 0.0867(10) 1.2283(8) 0.7569(7) 0.043 Uani 1 1 d .
C8 C 0.3385(10) 1.0768(9) 0.7944(7) 0.041 Uani 1 1 d .
C9 C 0.4363(10) 1.1105(10) 0.8120(7) 0.047 Uani 1 1 d .
H9 H 0.4546 1.1865 0.8009 0.056 Uiso 1 1 calc R
C10 C 0.5049(10) 1.0358(11) 0.8445(7) 0.051 Uani 1 1 d .
C11 C 0.6071(11) 1.0724(13) 0.8647(8) 0.068 Uani 1 1 d .
H11A H 0.6290 1.1493 0.8334 0.102 Uiso 1 1 calc R
H11B H 0.6707 1.0271 0.8431 0.102 Uiso 1 1 calc R
H11C H 0.5869 1.0644 0.9303 0.102 Uiso 1 1 calc R
C12 C 0.3094(9) 0.9622(8) 0.8084(6) 0.037 Uani 1 1 d .
C13 C 0.3823(10) 0.8829(10) 0.8438(7) 0.047 Uani 1 1 d .
C14 C 0.4745(10) 0.9210(11) 0.8612(7) 0.050 Uani 1 1 d .
H14 H 0.5192 0.8690 0.8850 0.060 Uiso 1 1 calc R
C15 C 0.3493(12) 0.7598(10) 0.8619(9) 0.062 Uani 1 1 d .
H15A H 0.4153 0.7162 0.8649 0.074 Uiso 1 1 calc R
H15B H 0.3274 0.7461 0.8114 0.074 Uiso 1 1 calc R
C16 C 0.2070(17) 0.6072(16) 0.9711(12) 0.109 Uani 1 1 d D
H16A H 0.1477 0.5854 1.0319 0.130 Uiso 1 1 calc R
H16B H 0.2707 0.5586 0.9692 0.130 Uiso 1 1 calc R
C17 C 0.1582(14) 0.5974(14) 0.8970(13) 0.109 Uani 1 1 d DU
H17 H 0.2095 0.6232 0.8325 0.130 Uiso 1 1 calc R
C18 C 0.2702(16) 0.7406(14) 1.0366(12) 0.098 Uani 1 1 d D
H18A H 0.1960 0.7399 1.0852 0.118 Uiso 1 1 calc R
H18B H 0.3072 0.8147 1.0212 0.118 Uiso 1 1 calc R
C19 C 0.3438(14) 0.6583(12) 1.0762(12) 0.098 Uani 1 1 d DU
H19 H 0.3454 0.6783 1.1326 0.118 Uiso 1 1 calc R
C20 C 0.2863(10) 1.0571(10) 0.3417(7) 0.047 Uani 1 1 d .
H20A H 0.3612 1.0359 0.3052 0.056 Uiso 1 1 calc R
H20B H 0.2622 1.1184 0.3024 0.056 Uiso 1 1 calc R
O17 O 0.0816(9) 0.8723(8) 0.0044(6) 0.063 Uani 1 1 d G
H17A H 0.0625 0.9092 -0.0404 0.095 Uiso 1 1 d G
H17B H 0.0588 0.9043 0.0495 0.095 Uiso 1 1 d G
C21 C 0.1986(8) 0.9584(8) 0.3734(6) 0.032 Uani 1 1 d .
H21A H 0.1820 0.9456 0.3204 0.038 Uiso 1 1 calc R
H21B H 0.2317 0.8919 0.3989 0.038 Uiso 1 1 calc R
C22 C 0.3290(9) 1.2639(9) 0.4721(9) 0.051 Uani 1 1 d D
H22A H 0.3717 1.2262 0.5109 0.061 Uiso 1 1 calc R
H22B H 0.3559 1.3420 0.4505 0.061 Uiso 1 1 calc R
C23 C 0.3498(9) 1.2118(8) 0.3905(8) 0.051 Uani 1 1 d .
H23A H 0.3158 1.2558 0.3475 0.062 Uiso 1 1 calc R
H23B H 0.4325 1.2112 0.3582 0.062 Uiso 1 1 calc R
C24 C 0.3767(10) 1.0222(9) 0.4634(8) 0.044 Uani 1 1 d .
H24A H 0.4475 1.0166 0.4132 0.053 Uiso 1 1 calc R
H24B H 0.3972 1.0597 0.5043 0.053 Uiso 1 1 calc R
C25 C 0.3296(8) 0.9073(8) 0.5162(7) 0.031 Uani 1 1 d .
C26 C 0.2288(8) 0.8910(8) 0.5950(7) 0.033 Uani 1 1 d .
C27 C 0.1842(9) 0.7838(7) 0.6452(6) 0.032 Uani 1 1 d .
C28 C 0.2446(9) 0.6905(8) 0.6159(7) 0.036 Uani 1 1 d .
H28 H 0.2154 0.6186 0.6493 0.044 Uiso 1 1 calc R
C29 C 0.3430(9) 0.7036(8) 0.5410(8) 0.039 Uani 1 1 d .
C30 C 0.3856(9) 0.8149(8) 0.4898(8) 0.040 Uani 1 1 d .
H30 H 0.4523 0.8255 0.4376 0.048 Uiso 1 1 calc R
C31 C 0.4119(9) 0.6052(9) 0.5124(9) 0.050 Uani 1 1 d .
H31A H 0.4720 0.5938 0.5390 0.075 Uiso 1 1 calc R
H31B H 0.4459 0.6208 0.4459 0.075 Uiso 1 1 calc R
H31C H 0.3611 0.5392 0.5340 0.075 Uiso 1 1 calc R
C32 C 0.0750(8) 0.7602(8) 0.7216(6) 0.031 Uani 1 1 d .
H32 H 0.0419 0.6876 0.7420 0.038 Uiso 1 1 calc R
C33 C -0.0857(10) 0.8130(8) 0.8350(7) 0.038 Uani 1 1 d .
C34 C -0.1663(10) 0.7256(9) 0.8522(7) 0.045 Uani 1 1 d .
H34 H -0.1517 0.6773 0.8125 0.054 Uiso 1 1 calc R
C35 C -0.2675(10) 0.7105(10) 0.9279(8) 0.050 Uani 1 1 d .
H35 H -0.3209 0.6517 0.9403 0.060 Uiso 1 1 calc R
C36 C -0.2877(11) 0.7853(10) 0.9851(8) 0.055 Uani 1 1 d .
H36 H -0.3556 0.7753 1.0364 0.066 Uiso 1 1 calc R
C37 C -0.2123(10) 0.8722(10) 0.9691(7) 0.048 Uani 1 1 d .
H37 H -0.2297 0.9212 1.0084 0.058 Uiso 1 1 calc R
C38 C -0.1092(9) 0.8886(9) 0.8943(7) 0.038 Uani 1 1 d D
C40 C 0.1899(12) 0.5249(10) 0.4453(10) 0.065 Uani 1 1 d .
H40A H 0.1190 0.5303 0.4321 0.098 Uiso 1 1 calc R
H40B H 0.2458 0.4905 0.4015 0.098 Uiso 1 1 calc R
H40C H 0.2194 0.5983 0.4407 0.098 Uiso 1 1 calc R
H8 H 0.188(4) 1.314(5) 0.544(8) 0.098 Uiso 1 1 d D
H5O H 0.036(8) 0.951(4) 0.884(15) 0.198 Uiso 1 1 d D

loop_
_atom_site_aniso_label
_atom_site_aniso_U_11
_atom_site_aniso_U_22
_atom_site_aniso_U_33
_atom_site_aniso_U_23
_atom_site_aniso_U_13
_atom_site_aniso_U_12
Gd1 0.029 0.026 0.029 -0.006 -0.010 0.005
Fe1 0.054 0.025 0.032 -0.010 -0.021 0.013
Cl1 0.181 0.069 0.078 0.012 -0.070 -0.040
N1 0.058 0.025 0.030 -0.010 -0.016 0.010
N2 0.022 0.042 0.052 -0.010 -0.014 0.008
N3 0.041 0.023 0.049 -0.003 -0.023 -0.004
N4 0.060 0.069 0.067 0.022 -0.033 -0.004
N5 0.046 0.026 0.027 -0.009 -0.013 0.011
O5 0.054 0.034 0.036 -0.014 -0.020 0.014
O1 0.056 0.028 0.034 -0.006 -0.021 0.016
O2 0.052 0.033 0.040 -0.015 -0.023 0.011
O6 0.054 0.023 0.033 -0.012 -0.022 0.017
O8 0.039 0.031 0.058 -0.012 -0.022 0.005
O7 0.023 0.041 0.018 -0.010 -0.005 0.004
O9 0.030 0.025 0.034 -0.006 -0.009 0.007
O11 0.049 0.026 0.044 0.004 -0.024 0.005
O15 0.182 0.094 0.207 -0.024 -0.110 -0.054
O14 0.338 0.086 0.119 0.048 -0.110 -0.089
O12 0.183 0.108 0.110 -0.043 -0.093 0.044
O13 0.274 0.094 0.139 -0.058 -0.077 0.030
O10 0.039 0.029 0.036 -0.006 -0.009 0.007
O18 0.050 0.034 0.081 -0.025 -0.017 0.003
O4A 0.076 0.076 0.076 -0.017 -0.026 0.004
O3A 0.096 0.064 0.043 -0.016 -0.012 -0.003
O4B 0.076 0.076 0.076 -0.017 -0.026 0.004
O3B 0.060 0.055 0.045 -0.020 -0.021 -0.004
C7 0.064 0.035 0.042 -0.010 -0.020 0.007
C1 0.069 0.024 0.033 -0.005 -0.021 0.008
C2 0.061 0.033 0.033 -0.013 -0.012 0.031
C3 0.085 0.041 0.024 -0.012 -0.014 0.019
C4 0.105 0.022 0.030 -0.008 -0.007 0.021
C5 0.072 0.021 0.036 -0.019 -0.017 0.005
C6 0.072 0.022 0.033 -0.008 -0.015 0.012
C8 0.049 0.047 0.035 -0.019 -0.017 0.009
C9 0.059 0.051 0.031 -0.017 -0.011 0.007
C10 0.041 0.085 0.018 -0.016 0.003 0.008
C11 0.046 0.111 0.042 -0.014 -0.009 -0.008
C12 0.050 0.045 0.018 -0.006 -0.016 0.011
C13 0.039 0.064 0.028 0.001 -0.006 -0.001
C14 0.040 0.074 0.030 -0.008 -0.007 0.011
C15 0.065 0.056 0.054 0.005 -0.018 0.014
C16 0.109 0.109 0.108 -0.025 -0.038 0.006
C17 0.109 0.109 0.108 -0.025 -0.038 0.006
C18 0.098 0.098 0.098 -0.022 -0.035 0.006
C19 0.098 0.098 0.098 -0.022 -0.035 0.006
C20 0.045 0.059 0.024 -0.009 0.002 0.002
O17 0.089 0.072 0.038 -0.020 -0.030 0.024
C21 0.033 0.038 0.031 -0.024 -0.010 0.012
C22 0.032 0.027 0.095 -0.008 -0.027 -0.001
C23 0.033 0.020 0.074 0.008 0.004 -0.010
C24 0.042 0.039 0.053 -0.014 -0.016 0.002
C25 0.019 0.035 0.048 -0.015 -0.019 0.011
C26 0.035 0.031 0.042 -0.007 -0.026 0.009
C27 0.046 0.024 0.037 -0.009 -0.027 0.018
C28 0.036 0.021 0.059 -0.011 -0.024 0.007
C29 0.035 0.032 0.067 -0.030 -0.027 0.012
C30 0.032 0.040 0.060 -0.027 -0.021 0.007
C31 0.038 0.037 0.078 -0.023 -0.020 0.010
C32 0.042 0.025 0.034 -0.003 -0.023 0.005
C33 0.056 0.031 0.036 -0.011 -0.025 0.018
C34 0.058 0.034 0.045 -0.014 -0.017 0.009
C35 0.039 0.052 0.045 -0.009 0.000 0.005
C36 0.049 0.063 0.043 -0.012 -0.005 -0.003
C37 0.055 0.054 0.041 -0.022 -0.016 0.019
C38 0.043 0.046 0.030 -0.013 -0.019 0.019
C40 0.076 0.049 0.102 -0.044 -0.056 0.042

loop_
_atom_type_symbol
_atom_type_description
_atom_type_scat_dispersion_real
_atom_type_scat_dispersion_imag
_atom_type_scat_source
C C 0.0033 0.0016 'International Tables Vol C Tables 4.2.6.8 and 6.1.1.4'
H H 0.0000 0.0000 'International Tables Vol C Tables 4.2.6.8 and 6.1.1.4'
N N 0.0061 0.0033 'International Tables Vol C Tables 4.2.6.8 and 6.1.1.4'
O O 0.0106 0.0060 'International Tables Vol C Tables 4.2.6.8 and 6.1.1.4'
Fe Fe 0.3463 0.8444 'International Tables Vol C Tables 4.2.6.8 and 6.1.1.4'
Gd Gd -0.1653 3.9035 'International Tables Vol C Tables 4.2.6.8 and 6.1.1.4'
Cl Cl 0.1484 0.1585 'International Tables Vol C Tables 4.2.6.8 and 6.1.1.4'

loop_
_geom_angle_atom_site_label_1
_geom_angle_atom_site_label_2
_geom_angle_atom_site_label_3
_geom_angle
_geom_angle_site_symmetry_1
_geom_angle_site_symmetry_3
O7 Gd1 O7 69.2(2) 2_576 .
O7 Gd1 O6 108.5(2) 2_576 .
O7 Gd1 O6 91.6(2) . .
O7 Gd1 O1 85.1(2) 2_576 .
O7 Gd1 O1 138.8(2) . .
O6 Gd1 O1 66.1(2) . .
O7 Gd1 O8 151.1(2) 2_576 .
O7 Gd1 O8 135.6(2) . .
O6 Gd1 O8 88.0(2) . .
O1 Gd1 O8 80.3(3) . .
O7 Gd1 O10 95.1(2) 2_576 .
O7 Gd1 O10 81.9(2) . .
O6 Gd1 O10 151.5(2) . .
O1 Gd1 O10 133.6(2) . .
O8 Gd1 O10 77.8(2) . .
O7 Gd1 O9 81.3(2) 2_576 .
O7 Gd1 O9 122.1(2) . .
O6 Gd1 O9 145.7(2) . .
O1 Gd1 O9 82.8(2) . .
O8 Gd1 O9 72.3(2) . .
O10 Gd1 O9 51.7(2) . .
O7 Gd1 N2 139.1(2) 2_576 .
O7 Gd1 N2 69.9(2) . .
O6 Gd1 N2 73.6(2) . .
O1 Gd1 N2 128.6(3) . .
O8 Gd1 N2 67.5(3) . .
O10 Gd1 N2 78.2(2) . .
O9 Gd1 N2 120.7(2) . .
O7 Gd1 N3 88.9(2) 2_576 .
O7 Gd1 N3 103.4(2) . .
O6 Gd1 N3 160.3(2) . .
O1 Gd1 N3 107.8(2) . .
O8 Gd1 N3 72.4(2) . .
O10 Gd1 N3 26.1(2) . .
O9 Gd1 N3 25.6(2) . .
N2 Gd1 N3 99.4(3) . .
O7 Gd1 Gd1 34.65(14) 2_576 2_576
O7 Gd1 Gd1 34.51(15) . 2_576
O6 Gd1 Gd1 102.13(16) . 2_576
O1 Gd1 Gd1 113.93(18) . 2_576
O8 Gd1 Gd1 164.93(18) . 2_576
O10 Gd1 Gd1 88.17(16) . 2_576
O9 Gd1 Gd1 103.42(15) . 2_576
N2 Gd1 Gd1 104.42(19) . 2_576
N3 Gd1 Gd1 97.40(15) . 2_576
O2 Fe1 O5 100.2(3) . .
O2 Fe1 O6 95.0(3) . .
O5 Fe1 O6 156.2(3) . .
O2 Fe1 O1 160.3(3) . .
O5 Fe1 O1 92.5(3) . .
O6 Fe1 O1 78.5(3) . .
O2 Fe1 N5 92.5(3) . .
O5 Fe1 N5 79.2(3) . .
O6 Fe1 N5 81.9(3) . .
O1 Fe1 N5 104.8(3) . .
O2 Fe1 N1 85.9(3) . .
O5 Fe1 N1 93.5(3) . .
O6 Fe1 N1 105.8(3) . .
O1 Fe1 N1 78.2(3) . .
N5 Fe1 N1 172.2(3) . .
O14 Cl1 O13 117.1(13) . .
O14 Cl1 O12 107.1(9) . .
O13 Cl1 O12 109.9(9) . .
O14 Cl1 O15 106.9(11) . .
O13 Cl1 O15 109.7(10) . .
O12 Cl1 O15 105.5(10) . .
C7 N1 C6 123.0(9) . .
C7 N1 Fe1 127.0(7) . .
C6 N1 Fe1 109.9(7) . .
C23 N2 C20 109.3(9) . .
C23 N2 C24 107.4(8) . .
C20 N2 C24 110.9(8) . .
C23 N2 Gd1 107.2(6) . .
C20 N2 Gd1 104.1(6) . .
C24 N2 Gd1 117.8(6) . .
O11 N3 O9 122.9(8) . .
O11 N3 O10 121.0(8) . .
O9 N3 O10 116.0(7) . .
O11 N3 Gd1 175.0(6) . .
O9 N3 Gd1 58.5(4) . .
O10 N3 Gd1 57.7(4) . .
C16 N4 C18 108.6(11) . .
C16 N4 C15 112.4(13) . .
C18 N4 C15 115.0(12) . .
C32 N5 C33 121.7(8) . .
C32 N5 Fe1 124.9(7) . .
C33 N5 Fe1 111.7(6) . .
C38 O5 Fe1 116.1(6) . .
C1 O1 Fe1 111.6(6) . .
C1 O1 Gd1 124.2(6) . .
Fe1 O1 Gd1 106.4(3) . .
C12 O2 Fe1 133.2(6) . .
C26 O6 Fe1 122.8(5) . .
C26 O6 Gd1 122.1(5) . .
Fe1 O6 Gd1 108.8(3) . .
C22 O8 Gd1 121.4(6) . .
C21 O7 Gd1 126.3(5) . 2_576
C21 O7 Gd1 122.7(5) . .
Gd1 O7 Gd1 110.8(2) 2_576 .
N3 O9 Gd1 95.9(5) . .
N3 O10 Gd1 96.2(5) . .
N1 C7 C8 126.0(10) . .
O1 C1 C2 123.1(10) . .
O1 C1 C6 117.0(9) . .
C2 C1 C6 119.8(9) . .
C3 C2 C1 119.6(11) . .
C4 C3 C2 120.2(11) . .
C3 C4 C5 121.9(10) . .
C4 C5 C6 118.3(11) . .
C1 C6 C5 120.1(10) . .
C1 C6 N1 115.0(9) . .
C5 C6 N1 124.7(10) . .
C9 C8 C12 120.5(10) . .
C9 C8 C7 117.8(10) . .
C12 C8 C7 121.2(10) . .
C10 C9 C8 122.4(11) . .
C9 C10 C14 117.5(11) . .
C9 C10 C11 122.0(12) . .
C14 C10 C11 120.5(12) . .
O2 C12 C8 125.1(9) . .
O2 C12 C13 118.1(9) . .
C8 C12 C13 116.8(10) . .
C14 C13 C12 119.8(11) . .
C14 C13 C15 123.0(11) . .
C12 C13 C15 117.1(10) . .
C13 C14 C10 122.9(11) . .
C13 C15 N4 110.2(11) . .
N4 C16 C17 108.1(14) . .
O3B C17 O3A 76.3(14) . .
O3B C17 C16 110.6(16) . .
O3A C17 C16 113.5(17) . .
N4 C18 C19 117.6(14) . .
O4B C19 O4A 87.4(16) . .
O4B C19 C18 111.9(18) . .
O4A C19 C18 133.1(17) . .
N2 C20 C21 111.3(8) . .
O7 C21 C20 111.9(7) . .
O8 C22 C23 109.3(9) . .
N2 C23 C22 110.2(9) . .
C25 C24 N2 116.1(8) . .
C30 C25 C26 119.0(9) . .
C30 C25 C24 120.7(9) . .
C26 C25 C24 120.3(8) . .
O6 C26 C27 121.1(9) . .
O6 C26 C25 118.1(8) . .
C27 C26 C25 120.8(9) . .
C26 C27 C28 118.6(9) . .
C26 C27 C32 123.9(8) . .
C28 C27 C32 117.3(9) . .
C29 C28 C27 122.0(9) . .
C28 C29 C30 118.1(9) . .
C28 C29 C31 122.5(10) . .
C30 C29 C31 119.4(10) . .
C25 C30 C29 121.5(10) . .
N5 C32 C27 122.4(9) . .
C34 C33 N5 126.7(9) . .
C34 C33 C38 119.8(10) . .
N5 C33 C38 113.4(9) . .
C35 C34 C33 120.5(10) . .
C34 C35 C36 118.4(11) . .
C37 C36 C35 122.5(11) . .
C36 C37 C38 120.4(10) . .
O5 C38 C37 123.8(9) . .
O5 C38 C33 117.7(9) . .
C37 C38 C33 118.4(10) . .

loop_
_geom_bond_atom_site_label_1
_geom_bond_atom_site_label_2
_geom_bond_distance
_geom_bond_site_symmetry_2
Gd1 O7 2.273(6) 2_576
Gd1 O7 2.281(6) .
Gd1 O6 2.340(6) .
Gd1 O1 2.380(6) .
Gd1 O8 2.412(7) .
Gd1 O10 2.468(6) .
Gd1 O9 2.489(6) .
Gd1 N2 2.605(8) .
Gd1 N3 2.904(8) .
Gd1 Gd1 3.7489(13) 2_576
Fe1 O2 1.927(7) .
Fe1 O5 1.975(7) .
Fe1 O6 2.021(6) .
Fe1 O1 2.049(6) .
Fe1 N5 2.109(8) .
Fe1 N1 2.112(8) .
Cl1 O14 1.376(12) .
Cl1 O13 1.434(16) .
Cl1 O12 1.456(12) .
Cl1 O15 1.504(15) .
N1 C7 1.293(14) .
N1 C6 1.419(13) .
N2 C23 1.498(12) .
N2 C20 1.499(13) .
N2 C24 1.511(13) .
N3 O11 1.227(9) .
N3 O9 1.261(10) .
N3 O10 1.285(10) .
N4 C16 1.46(2) .
N4 C18 1.485(19) .
N4 C15 1.532(16) .
N5 C32 1.301(11) .
N5 C33 1.401(13) .
O5 C38 1.346(13) .
O1 C1 1.370(11) .
O2 C12 1.314(12) .
O6 C26 1.375(11) .
O8 C22 1.437(13) .
O7 C21 1.408(10) .
O7 Gd1 2.273(6) 2_576
O18 C40 1.382(15) .
O4A C19 1.394(9) .
O3A C17 1.334(10) .
O4B C19 1.334(10) .
O3B C17 1.327(10) .
C7 C8 1.419(15) .
C1 C2 1.394(14) .
C1 C6 1.400(15) .
C2 C3 1.388(14) .
C3 C4 1.370(18) .
C4 C5 1.384(15) .
C5 C6 1.408(12) .
C8 C9 1.412(15) .
C8 C12 1.413(14) .
C9 C10 1.364(16) .
C10 C14 1.413(17) .
C10 C11 1.498(17) .
C12 C13 1.455(14) .
C13 C14 1.368(16) .
C13 C15 1.516(17) .
C16 C17 1.509(10) .
C18 C19 1.512(9) .
C20 C21 1.520(14) .
C22 C23 1.506(17) .
C24 C25 1.487(14) .
C25 C30 1.385(13) .
C25 C26 1.403(14) .
C26 C27 1.391(13) .
C27 C28 1.431(12) .
C27 C32 1.448(14) .
C28 C29 1.354(15) .
C29 C30 1.433(15) .
C29 C31 1.523(13) .
C33 C34 1.396(15) .
C33 C38 1.420(13) .
C34 C35 1.381(15) .
C35 C36 1.390(16) .
C36 C37 1.355(16) .
C37 C38 1.387(15) .
